data_2224800
loop_
_publ_author_name
'Zhao, Dan'
'Li, Feifei'
'Cheng, Wendan'
'Zhang, Hao'

_publ_section_title
;
 Scheelite-type NaDy(WO~4~)~2~
;
_journal_coeditor_code WM2287
_journal_issue 1
_journal_name_full 'Acta Crystallographica Section E'
_journal_page_first i2
_journal_paper_doi 10.1107/S1600536809052271
_journal_volume 66
_journal_year 2010
_chemical_formula_iupac 'Na Dy (W O4)2'
_chemical_formula_moiety 'Dy Na O8 W2'
_chemical_formula_sum 'Dy Na O8 W2'
_chemical_formula_weight 681.19
_chemical_name_systematic
;
Sodium dysprosium(III) bis[tungstate(VI)]
;
_space_group_IT_number 88
_symmetry_cell_setting tetragonal
_symmetry_space_group_name_Hall '-I 4ad'
_symmetry_space_group_name_H-M 'I 41/a :2'
_atom_sites_solution_primary direct
_atom_sites_solution_secondary difmap
_audit_creation_method SHELXL-97
_cell_angle_alpha 90.00
_cell_angle_beta 90.00
_cell_angle_gamma 90.00
_cell_formula_units_Z 2
_cell_length_a 5.2545(5)
_cell_length_b 5.2545(5)
_cell_length_c 11.4029(15)
_cell_measurement_reflns_used 405
_cell_measurement_temperature 298(2)
_cell_measurement_theta_max 27.4797
_cell_measurement_theta_min 3.5727
_cell_volume 314.83(6)
_computing_cell_refinement 'CrystalClear (Rigaku, 2000)'
_computing_data_collection 'CrystalClear (Rigaku, 2000)'
_computing_data_reduction 'CrystalClear (Rigaku, 2000)'
_computing_molecular_graphics 'DIAMOND (Brandenburg, 2004)'
_computing_publication_material 'SHELXTL (Sheldrick, 2008)'
_computing_structure_refinement 'SHELXL97 (Sheldrick, 2008)'
_computing_structure_solution 'SHELXS97 (Sheldrick, 2008)'
_diffrn_ambient_temperature 298(2)
_diffrn_detector_area_resol_mean 14.6306
_diffrn_measured_fraction_theta_full 1.000
_diffrn_measured_fraction_theta_max 1.000
_diffrn_measurement_device_type 'Rigaku Mercury70'
_diffrn_measurement_method '\w scans'
_diffrn_radiation_monochromator graphite
_diffrn_radiation_source 'fine-focus sealed tube'
_diffrn_radiation_type MoK\a
_diffrn_radiation_wavelength 0.71073
_diffrn_reflns_av_R_equivalents 0.0529
_diffrn_reflns_av_sigmaI/netI 0.0592
_diffrn_reflns_limit_h_max 6
_diffrn_reflns_limit_h_min -6
_diffrn_reflns_limit_k_max 6
_diffrn_reflns_limit_k_min -6
_diffrn_reflns_limit_l_max 13
_diffrn_reflns_limit_l_min -14
_diffrn_reflns_number 1128
_diffrn_reflns_theta_full 27.49
_diffrn_reflns_theta_max 27.49
_diffrn_reflns_theta_min 4.27
_diffrn_standards_number 0
_exptl_absorpt_coefficient_mu 48.265
_exptl_absorpt_correction_T_max 1.0000
_exptl_absorpt_correction_T_min 0.2632
_exptl_absorpt_correction_type multi-scan
_exptl_absorpt_process_details '(SADABS; Bruker, 1997)'
_exptl_crystal_colour 'light yellow'
_exptl_crystal_density_diffrn 7.186
_exptl_crystal_density_method 'not measured'
_exptl_crystal_description prism
_exptl_crystal_F_000 578
_exptl_crystal_size_max 0.10
_exptl_crystal_size_mid 0.10
_exptl_crystal_size_min 0.08
_refine_diff_density_max 1.545
_refine_diff_density_min -1.401
_refine_ls_extinction_coef 0.0295(17)
_refine_ls_extinction_expression Fc^*^=kFc[1+0.001xFc^2^\l^3^/sin(2\q)]^-1/4^
_refine_ls_extinction_method 'SHELXL97 (Sheldrick, 2008)'
_refine_ls_goodness_of_fit_ref 0.869
_refine_ls_matrix_type full
_refine_ls_number_parameters 15
_refine_ls_number_reflns 181
_refine_ls_number_restraints 0
_refine_ls_restrained_S_all 0.869
_refine_ls_R_factor_all 0.0289
_refine_ls_R_factor_gt 0.0236
_refine_ls_shift/su_max 0.000
_refine_ls_shift/su_mean 0.000
_refine_ls_structure_factor_coef Fsqd
_refine_ls_weighting_details 'w=1/[\s^2^(Fo^2^)+(0.0045P)^2^+0.0000P] where P=(Fo^2^+2Fc^2^)/3'
_refine_ls_weighting_scheme calc
_refine_ls_wR_factor_gt 0.0533
_refine_ls_wR_factor_ref 0.0556
_reflns_number_gt 143
_reflns_number_total 181
_reflns_threshold_expression I>2\s(I)
_cod_data_source_file wm2287.cif
_cod_data_source_block I
_cod_original_sg_symbol_H-M 'I 41/a'
_cod_database_code 2224800
_cod_database_fobs_code 2224800

loop_
_symmetry_equiv_pos_as_xyz
'x, y, z'
'-y+3/4, x+1/4, z+1/4'
'-x, -y+1/2, z'
'y+1/4, -x+1/4, z+1/4'
'x+1/2, y+1/2, z+1/2'
'-y+5/4, x+3/4, z+3/4'
'-x+1/2, -y+1, z+1/2'
'y+3/4, -x+3/4, z+3/4'
'-x, -y, -z'
'y-3/4, -x-1/4, -z-1/4'
'x, y-1/2, -z'
'-y-1/4, x-1/4, -z-1/4'
'-x+1/2, -y+1/2, -z+1/2'
'y-1/4, -x+1/4, -z+1/4'
'x+1/2, y, -z+1/2'
'-y+1/4, x+1/4, -z+1/4'

loop_
_atom_site_type_symbol
_atom_site_label
_atom_site_fract_x
_atom_site_fract_y
_atom_site_fract_z
_atom_site_U_iso_or_equiv
_atom_site_adp_type
_atom_site_calc_flag
_atom_site_refinement_flags
_atom_site_occupancy
_atom_site_disorder_assembly
_atom_site_disorder_group
Na Na1 0.5000 -0.2500 0.1250 0.0068(4) Uani d SP 0.50 . .
Dy Dy1 0.5000 -0.2500 0.1250 0.0068(4) Uani d SP 0.50 . .
W W1 0.0000 0.2500 0.1250 0.0091(4) Uani d S 1 . .
O O1 0.2419(14) 0.0977(13) 0.0404(6) 0.0187(16) Uani d . 1 . .

loop_
_atom_site_aniso_label
_atom_site_aniso_U_11
_atom_site_aniso_U_22
_atom_site_aniso_U_33
_atom_site_aniso_U_12
_atom_site_aniso_U_13
_atom_site_aniso_U_23
Na1 0.0090(6) 0.0090(6) 0.0024(8) 0.000 0.000 0.000
Dy1 0.0090(6) 0.0090(6) 0.0024(8) 0.000 0.000 0.000
W1 0.0098(4) 0.0098(4) 0.0076(6) 0.000 0.000 0.000
O1 0.024(5) 0.017(4) 0.015(3) 0.001(3) 0.003(3) 0.001(3)

loop_
_atom_type_symbol
_atom_type_description
_atom_type_scat_dispersion_real
_atom_type_scat_dispersion_imag
_atom_type_scat_source
O O 0.0106 0.0060 'International Tables Vol C Tables 4.2.6.8 and 6.1.1.4'
Na Na 0.0362 0.0249 'International Tables Vol C Tables 4.2.6.8 and 6.1.1.4'
Dy Dy -0.1892 4.4098 'International Tables Vol C Tables 4.2.6.8 and 6.1.1.4'
W W -0.8490 6.8722 'International Tables Vol C Tables 4.2.6.8 and 6.1.1.4'

loop_
_geom_angle_atom_site_label_1
_geom_angle_atom_site_label_2
_geom_angle_atom_site_label_3
_geom_angle_site_symmetry_1
_geom_angle_site_symmetry_3
_geom_angle
_geom_angle_publ_flag
O1 (Na/Dy)1 O1 11 9_655 79.7(3) ?
O1 (Na/Dy)1 O1 11 4 126.1(2) ?
O1 (Na/Dy)1 O1 9_655 4 126.1(2) ?
O1 (Na/Dy)1 O1 11 2_545 126.1(2) ?
O1 (Na/Dy)1 O1 9_655 2_545 126.1(2) ?
O1 (Na/Dy)1 O1 4 2_545 79.7(3) ?
O1 (Na/Dy)1 O1 11 14_655 152.4(3) ?
O1 (Na/Dy)1 O1 9_655 14_655 73.31(14) ?
O1 (Na/Dy)1 O1 4 14_655 68.80(16) ?
O1 (Na/Dy)1 O1 2_545 14_655 76.3(3) ?
O1 (Na/Dy)1 O1 11 16_545 73.31(14) ?
O1 (Na/Dy)1 O1 9_655 16_545 152.4(3) ?
O1 (Na/Dy)1 O1 4 16_545 76.3(3) ?
O1 (Na/Dy)1 O1 2_545 16_545 68.80(16) ?
O1 (Na/Dy)1 O1 14_655 16_545 134.1(3) ?
O1 (Na/Dy)1 O1 11 3_645 76.3(3) ?
O1 (Na/Dy)1 O1 9_655 3_645 68.80(16) ?
O1 (Na/Dy)1 O1 4 3_645 152.4(3) ?
O1 (Na/Dy)1 O1 2_545 3_645 73.31(14) ?
O1 (Na/Dy)1 O1 14_655 3_645 98.76(12) ?
O1 (Na/Dy)1 O1 16_545 3_645 98.76(12) ?
O1 (Na/Dy)1 O1 11 . 68.80(16) ?
O1 (Na/Dy)1 O1 9_655 . 76.3(3) ?
O1 (Na/Dy)1 O1 4 . 73.31(14) ?
O1 (Na/Dy)1 O1 2_545 . 152.4(3) ?
O1 (Na/Dy)1 O1 14_655 . 98.76(12) ?
O1 (Na/Dy)1 O1 16_545 . 98.76(12) ?
O1 (Na/Dy)1 O1 3_645 . 134.1(3) ?
O1 W1 O1 3 16 107.0(2) ?
O1 W1 O1 3 . 114.6(4) ?
O1 W1 O1 16 . 107.0(2) ?
O1 W1 O1 3 14 107.0(2) ?
O1 W1 O1 16 14 114.6(4) ?
O1 W1 O1 . 14 107.0(2) ?
W1 O1 Dy1 . 9_655 131.4(3) ?
W1 O1 (Na/Dy)1 . 9_655 131.4(3) ?
W1 O1 (Na/Dy)1 . . 120.8(3) ?
Dy1 O1 (Na/Dy)1 9_655 . 103.7(3) ?
(Na/Dy)1 O1 (Na/Dy)1 9_655 . 103.7(3) ?

loop_
_geom_bond_atom_site_label_1
_geom_bond_atom_site_label_2
_geom_bond_site_symmetry_2
_geom_bond_distance
_geom_bond_publ_flag
(Na/Dy)1 O1 11 2.457(7) ?
(Na/Dy)1 O1 9_655 2.457(7) ?
(Na/Dy)1 O1 4 2.457(7) y
(Na/Dy)1 O1 2_545 2.457(7) ?
(Na/Dy)1 O1 14_655 2.471(7) ?
(Na/Dy)1 O1 16_545 2.471(7) ?
(Na/Dy)1 O1 3_645 2.471(7) ?
(Na/Dy)1 O1 . 2.471(7) y
W1 O1 3 1.785(7) ?
W1 O1 16 1.785(7) ?
W1 O1 . 1.785(7) y
W1 O1 14 1.785(7) ?
